data_4124198
loop_
_publ_author_name
'Shu, Chao'
'Wang, Yong-Heng'
'Zhou, Bo'
'Li, Xin-Ling'
'Ping, Yi-Fan'
'Lu, Xin'
'Ye, Long-Wu'

_publ_section_title
;
 Generation of \a-Imino Gold Carbenes through Gold-Catalyzed
 Intermolecular Reaction of Azides with Ynamides.
;
_journal_issue 30
_journal_name_full 'Journal of the American Chemical Society'
_journal_page_first 9567
_journal_page_last 9570
_journal_paper_doi 10.1021/jacs.5b06015
_journal_volume 137
_journal_year 2015
_chemical_formula_sum 'C30 H29 N3 O5 S'
_chemical_formula_weight 543.62
_chemical_name_systematic
; 
 ? 
;
_space_group_IT_number 14
_symmetry_cell_setting monoclinic
_symmetry_space_group_name_Hall '-P 2ybc'
_symmetry_space_group_name_H-M 'P 1 21/c 1'
_atom_sites_solution_hydrogens geom
_atom_sites_solution_primary direct
_atom_sites_solution_secondary difmap
_audit_creation_method SHELXL-97
_cell_angle_alpha 90.00
_cell_angle_beta 110.095(3)
_cell_angle_gamma 90.00
_cell_formula_units_Z 4
_cell_length_a 14.008(3)
_cell_length_b 15.968(3)
_cell_length_c 12.323(2)
_cell_measurement_reflns_used 5533
_cell_measurement_temperature 173(2)
_cell_measurement_theta_max 28.45
_cell_measurement_theta_min 2.17
_cell_volume 2588.6(9)
_computing_cell_refinement 'Bruker SMART'
_computing_data_collection 'Bruker SMART'
_computing_data_reduction 'Bruker SAINT'
_computing_molecular_graphics 'Bruker SHELXTL'
_computing_publication_material 'Bruker SHELXTL'
_computing_structure_refinement 'SHELXL-97 (Sheldrick, 1997)'
_computing_structure_solution 'SHELXS-97 (Sheldrick, 1990)'
_diffrn_ambient_temperature 173(2)
_diffrn_measured_fraction_theta_full 0.998
_diffrn_measured_fraction_theta_max 0.998
_diffrn_measurement_device_type 'CCD area detector'
_diffrn_measurement_method 'phi and omega scans'
_diffrn_radiation_monochromator graphite
_diffrn_radiation_source 'fine-focus sealed tube'
_diffrn_radiation_type MoK\a
_diffrn_radiation_wavelength 0.71073
_diffrn_reflns_av_R_equivalents 0.0219
_diffrn_reflns_av_sigmaI/netI 0.0180
_diffrn_reflns_limit_h_max 16
_diffrn_reflns_limit_h_min -16
_diffrn_reflns_limit_k_max 18
_diffrn_reflns_limit_k_min -18
_diffrn_reflns_limit_l_max 14
_diffrn_reflns_limit_l_min -14
_diffrn_reflns_number 18321
_diffrn_reflns_theta_full 25.00
_diffrn_reflns_theta_max 25.00
_diffrn_reflns_theta_min 1.55
_exptl_absorpt_coefficient_mu 0.173
_exptl_absorpt_correction_type none
_exptl_crystal_colour colourless
_exptl_crystal_density_diffrn 1.395
_exptl_crystal_density_meas 0
_exptl_crystal_density_method 'not measured'
_exptl_crystal_description block
_exptl_crystal_F_000 1144
_exptl_crystal_size_max 0.12
_exptl_crystal_size_mid 0.10
_exptl_crystal_size_min 0.08
_refine_diff_density_max 0.293
_refine_diff_density_min -0.360
_refine_diff_density_rms 0.044
_refine_ls_extinction_method none
_refine_ls_goodness_of_fit_ref 0.403
_refine_ls_hydrogen_treatment mixed
_refine_ls_matrix_type full
_refine_ls_number_parameters 352
_refine_ls_number_reflns 4545
_refine_ls_number_restraints 0
_refine_ls_restrained_S_all 0.403
_refine_ls_R_factor_all 0.0425
_refine_ls_R_factor_gt 0.0394
_refine_ls_shift/su_max 0.576
_refine_ls_shift/su_mean 0.070
_refine_ls_structure_factor_coef Fsqd
_refine_ls_weighting_details 'calc w=1/[\s^2^(Fo^2^)+(0.1725P)^2^+10.0821P] where P=(Fo^2^+2Fc^2^)/3'
_refine_ls_weighting_scheme calc
_refine_ls_wR_factor_gt 0.1131
_refine_ls_wR_factor_ref 0.1178
_reflns_number_gt 4171
_reflns_number_total 4545
_reflns_threshold_expression >2sigma(I)
_cod_data_source_file ja5b06015_si_003.cif
_cod_data_source_block p
_cod_depositor_comments
;
The following automatic conversions were performed:

'_symmetry_cell_setting' value 'Monoclinic' changed to 'monoclinic'
according to
/usr/data/users/saulius/crontab/automatic-downloads/rss-feeds/ACS/lib/dictionaries/cif_core.dic
dictionary named 'cif_core.dic' version 2.4.2 from 2011-04-26.

Automatic conversion script
Id: cif_fix_values 3271 2015-04-21 07:52:19Z andrius 

 Adding full bibliography for 4124198--4124199.cif.
;
_cod_original_cell_volume 2588.6(8)
_cod_original_sg_symbol_H-M P2(1)/c
_cod_database_code 4124198

loop_
_symmetry_equiv_pos_as_xyz
'x, y, z'
'-x, y+1/2, -z+1/2'
'-x, -y, -z'
'x, -y-1/2, z-1/2'

loop_
_atom_site_label
_atom_site_type_symbol
_atom_site_fract_x
_atom_site_fract_y
_atom_site_fract_z
_atom_site_U_iso_or_equiv
_atom_site_adp_type
_atom_site_occupancy
_atom_site_symmetry_multiplicity
_atom_site_calc_flag
_atom_site_refinement_flags
S1 S 0.33345(3) 0.40869(3) -0.01720(4) 0.03135(14) Uani 1 1 d .
N1 N 0.53207(10) 0.36569(9) 0.54145(12) 0.0277(3) Uani 1 1 d .
C1 C 0.46918(13) 0.41228(10) 0.58719(15) 0.0280(4) Uani 1 1 d .
O1 O 0.65428(11) 0.33316(10) 0.71148(11) 0.0503(4) Uani 1 1 d .
O2 O 0.65403(9) 0.27593(8) 0.54507(10) 0.0355(3) Uani 1 1 d .
N2 N 0.45389(11) 0.33133(9) 0.22467(12) 0.0305(3) Uani 1 1 d .
C2 C 0.48595(14) 0.43738(11) 0.69988(15) 0.0333(4) Uani 1 1 d .
H2B H 0.5447 0.4223 0.7599 0.040 Uiso 1 1 calc R
N3 N 0.29716(11) 0.36280(9) 0.08100(12) 0.0299(3) Uani 1 1 d .
O3 O 0.39227(11) 0.47865(9) 0.03746(12) 0.0438(3) Uani 1 1 d .
C3 C 0.41200(15) 0.48557(11) 0.71924(16) 0.0367(4) Uani 1 1 d .
H3B H 0.4210 0.5031 0.7941 0.044 Uiso 1 1 calc R
O4 O 0.24615(11) 0.42130(9) -0.11654(11) 0.0438(3) Uani 1 1 d .
C4 C 0.32422(14) 0.50878(12) 0.63012(17) 0.0371(4) Uani 1 1 d .
H4B H 0.2760 0.5419 0.6460 0.045 Uiso 1 1 calc R
O5 O -0.01177(11) 0.13024(9) 0.01283(14) 0.0503(4) Uani 1 1 d .
C5 C 0.30792(14) 0.48338(11) 0.51924(16) 0.0335(4) Uani 1 1 d .
H5A H 0.2490 0.4988 0.4597 0.040 Uiso 1 1 calc R
C6 C 0.38081(13) 0.43418(10) 0.49705(14) 0.0273(4) Uani 1 1 d .
C7 C 0.38909(12) 0.40026(10) 0.39249(14) 0.0258(3) Uani 1 1 d .
C8 C 0.32418(13) 0.40124(10) 0.27821(14) 0.0266(4) Uani 1 1 d .
C9 C 0.36298(12) 0.36637(10) 0.19913(14) 0.0278(4) Uani 1 1 d .
C10 C 0.51421(13) 0.32782(11) 0.33477(14) 0.0295(4) Uani 1 1 d .
H10A H 0.5778 0.3028 0.3540 0.035 Uiso 1 1 calc R
C11 C 0.48330(12) 0.36101(10) 0.42095(14) 0.0260(3) Uani 1 1 d .
C13 C 0.61934(13) 0.32452(11) 0.60924(14) 0.0309(4) Uani 1 1 d .
C21 C 0.74782(14) 0.22653(12) 0.59791(15) 0.0354(4) Uani 1 1 d .
C22 C 0.83421(17) 0.28479(17) 0.6521(3) 0.0681(7) Uani 1 1 d .
H22A H 0.8244 0.3125 0.7167 0.102 Uiso 1 1 calc R
H22B H 0.8373 0.3258 0.5964 0.102 Uiso 1 1 calc R
H22C H 0.8966 0.2537 0.6783 0.102 Uiso 1 1 calc R
C23 C 0.7326(2) 0.16454(16) 0.6814(3) 0.0665(7) Uani 1 1 d .
H23A H 0.7262 0.1936 0.7467 0.100 Uiso 1 1 calc R
H23B H 0.7899 0.1274 0.7069 0.100 Uiso 1 1 calc R
H23C H 0.6720 0.1328 0.6442 0.100 Uiso 1 1 calc R
C24 C 0.7590(2) 0.1821(2) 0.4958(2) 0.0750(9) Uani 1 1 d .
H24A H 0.7688 0.2225 0.4429 0.112 Uiso 1 1 calc R
H24B H 0.6987 0.1502 0.4578 0.112 Uiso 1 1 calc R
H24C H 0.8166 0.1453 0.5213 0.112 Uiso 1 1 calc R
C31 C 0.21767(13) 0.43049(11) 0.24347(14) 0.0279(4) Uani 1 1 d .
C32 C 0.14937(13) 0.38545(12) 0.27841(16) 0.0343(4) Uani 1 1 d .
H32A H 0.1715 0.3395 0.3269 0.041 Uiso 1 1 calc R
C33 C 0.04877(14) 0.40820(12) 0.24188(18) 0.0404(4) Uani 1 1 d .
H33A H 0.0031 0.3777 0.2659 0.048 Uiso 1 1 calc R
C34 C 0.01528(14) 0.47597(13) 0.16985(18) 0.0421(5) Uani 1 1 d .
H34A H -0.0531 0.4906 0.1439 0.050 Uiso 1 1 calc R
C35 C 0.08343(15) 0.52183(12) 0.13655(17) 0.0393(4) Uani 1 1 d .
H35A H 0.0613 0.5684 0.0892 0.047 Uiso 1 1 calc R
C36 C 0.18420(14) 0.49928(11) 0.17275(15) 0.0330(4) Uani 1 1 d .
H36A H 0.2299 0.5304 0.1496 0.040 Uiso 1 1 calc R
C41 C 0.21994(13) 0.29953(11) 0.05422(14) 0.0292(4) Uani 1 1 d .
C42 C 0.24055(14) 0.22533(12) 0.11429(15) 0.0353(4) Uani 1 1 d .
H42A H 0.3066 0.2138 0.1625 0.042 Uiso 1 1 calc R
C43 C 0.16474(15) 0.16782(12) 0.10398(17) 0.0387(4) Uani 1 1 d .
H43A H 0.1789 0.1188 0.1473 0.046 Uiso 1 1 calc R
C44 C 0.06805(14) 0.18339(12) 0.02925(16) 0.0367(4) Uani 1 1 d .
C45 C 0.04807(14) 0.25633(13) -0.03492(17) 0.0391(4) Uani 1 1 d .
H45A H -0.0167 0.2659 -0.0879 0.047 Uiso 1 1 calc R
C46 C 0.12302(14) 0.31460(12) -0.02105(16) 0.0357(4) Uani 1 1 d .
H46A H 0.1085 0.3645 -0.0625 0.043 Uiso 1 1 calc R
C51 C 0.41105(19) 0.33595(15) -0.0524(2) 0.0544(6) Uani 1 1 d .
H51A H 0.4352 0.3593 -0.1100 0.082 Uiso 1 1 calc R
H51B H 0.3728 0.2860 -0.0821 0.082 Uiso 1 1 calc R
H51C H 0.4679 0.3225 0.0154 0.082 Uiso 1 1 calc R
C61 C -0.0001(2) 0.06976(16) 0.1007(3) 0.0648(7) Uani 1 1 d .
H61A H -0.0601 0.0358 0.0813 0.097 Uiso 1 1 calc R
H61B H 0.0103 0.0976 0.1729 0.097 Uiso 1 1 calc R
H61C H 0.0576 0.0350 0.1075 0.097 Uiso 1 1 calc R

loop_
_atom_site_aniso_label
_atom_site_aniso_U_11
_atom_site_aniso_U_22
_atom_site_aniso_U_33
_atom_site_aniso_U_23
_atom_site_aniso_U_13
_atom_site_aniso_U_12
S1 0.0363(3) 0.0338(3) 0.0244(2) 0.00403(16) 0.01098(19) 0.00551(17)
N1 0.0287(7) 0.0319(7) 0.0214(7) -0.0001(6) 0.0071(6) -0.0003(6)
C1 0.0325(9) 0.0263(8) 0.0264(8) 0.0002(6) 0.0113(7) -0.0041(7)
O1 0.0497(8) 0.0677(10) 0.0241(7) -0.0053(6) 0.0008(6) 0.0195(7)
O2 0.0347(7) 0.0428(7) 0.0242(6) -0.0009(5) 0.0040(5) 0.0100(5)
N2 0.0312(8) 0.0361(8) 0.0238(7) 0.0014(6) 0.0088(6) 0.0025(6)
C2 0.0396(10) 0.0358(9) 0.0247(8) -0.0006(7) 0.0111(7) -0.0049(8)
N3 0.0314(7) 0.0351(8) 0.0215(7) 0.0007(6) 0.0068(6) 0.0015(6)
O3 0.0497(8) 0.0433(8) 0.0375(7) 0.0034(6) 0.0140(6) -0.0061(6)
C3 0.0475(11) 0.0367(10) 0.0303(9) -0.0069(8) 0.0190(8) -0.0085(8)
O4 0.0461(8) 0.0549(8) 0.0273(7) 0.0110(6) 0.0087(6) 0.0038(6)
C4 0.0400(10) 0.0360(10) 0.0404(10) -0.0099(8) 0.0202(8) -0.0039(8)
O5 0.0444(8) 0.0457(8) 0.0605(10) 0.0000(7) 0.0178(7) -0.0086(6)
C5 0.0321(9) 0.0334(9) 0.0361(10) -0.0031(7) 0.0130(8) -0.0015(7)
C6 0.0296(8) 0.0269(8) 0.0259(8) -0.0012(6) 0.0099(7) -0.0053(7)
C7 0.0270(8) 0.0241(8) 0.0264(8) 0.0007(6) 0.0094(7) -0.0034(6)
C8 0.0288(8) 0.0260(8) 0.0251(8) 0.0016(6) 0.0094(7) -0.0018(6)
C9 0.0292(8) 0.0300(8) 0.0225(8) 0.0018(6) 0.0066(7) -0.0004(7)
C10 0.0278(8) 0.0336(9) 0.0262(8) 0.0017(7) 0.0081(7) 0.0012(7)
C11 0.0280(8) 0.0270(8) 0.0223(8) 0.0013(6) 0.0078(6) -0.0037(6)
C13 0.0311(9) 0.0326(9) 0.0255(9) 0.0003(7) 0.0053(7) -0.0017(7)
C21 0.0329(9) 0.0410(10) 0.0283(9) 0.0037(8) 0.0055(7) 0.0097(8)
C22 0.0354(12) 0.0602(15) 0.097(2) 0.0006(14) 0.0079(12) 0.0034(11)
C23 0.0718(17) 0.0545(14) 0.0832(19) 0.0299(13) 0.0395(15) 0.0205(12)
C24 0.0750(17) 0.103(2) 0.0403(12) -0.0053(13) 0.0116(12) 0.0501(16)
C31 0.0294(9) 0.0298(8) 0.0227(8) -0.0030(6) 0.0068(7) 0.0011(7)
C32 0.0336(9) 0.0344(9) 0.0338(9) 0.0035(8) 0.0100(8) -0.0001(7)
C33 0.0308(9) 0.0470(11) 0.0438(11) 0.0010(9) 0.0136(8) -0.0040(8)
C34 0.0293(9) 0.0495(11) 0.0426(11) -0.0045(9) 0.0063(8) 0.0065(8)
C35 0.0399(10) 0.0366(10) 0.0363(10) 0.0038(8) 0.0066(8) 0.0091(8)
C36 0.0351(9) 0.0314(9) 0.0323(9) 0.0014(7) 0.0114(7) -0.0001(7)
C41 0.0323(9) 0.0323(9) 0.0229(8) -0.0027(7) 0.0093(7) 0.0028(7)
C42 0.0333(9) 0.0374(9) 0.0312(9) 0.0031(8) 0.0061(7) 0.0065(8)
C43 0.0447(11) 0.0318(9) 0.0388(10) 0.0043(8) 0.0132(8) 0.0041(8)
C44 0.0395(10) 0.0359(10) 0.0371(10) -0.0059(8) 0.0162(8) -0.0027(8)
C45 0.0310(9) 0.0452(11) 0.0355(10) 0.0015(8) 0.0041(8) 0.0031(8)
C46 0.0357(10) 0.0348(9) 0.0319(9) 0.0053(8) 0.0056(8) 0.0056(8)
C51 0.0686(15) 0.0590(14) 0.0478(12) 0.0093(10) 0.0356(11) 0.0233(11)
C61 0.0635(15) 0.0494(13) 0.0874(19) 0.0143(13) 0.0333(14) -0.0055(11)

loop_
_atom_type_symbol
_atom_type_description
_atom_type_scat_dispersion_real
_atom_type_scat_dispersion_imag
_atom_type_scat_source
C C 0.0033 0.0016 'International Tables Vol C Tables 4.2.6.8 and 6.1.1.4'
H H 0.0000 0.0000 'International Tables Vol C Tables 4.2.6.8 and 6.1.1.4'
N N 0.0061 0.0033 'International Tables Vol C Tables 4.2.6.8 and 6.1.1.4'
O O 0.0106 0.0060 'International Tables Vol C Tables 4.2.6.8 and 6.1.1.4'
S S 0.1246 0.1234 'International Tables Vol C Tables 4.2.6.8 and 6.1.1.4'

loop_
_geom_angle_atom_site_label_1
_geom_angle_atom_site_label_2
_geom_angle_atom_site_label_3
_geom_angle
O3 S1 O4 119.22(9)
O3 S1 N3 106.23(8)
O4 S1 N3 107.89(8)
O3 S1 C51 109.49(11)
O4 S1 C51 107.84(11)
N3 S1 C51 105.32(9)
C13 N1 C11 128.20(14)
C13 N1 C1 123.50(14)
C11 N1 C1 107.84(13)
C2 C1 C6 121.63(16)
C2 C1 N1 129.72(16)
C6 C1 N1 108.63(14)
C13 O2 C21 120.43(13)
C9 N2 C10 118.78(15)
C1 C2 C3 117.21(17)
C41 N3 C9 115.68(13)
C41 N3 S1 123.13(11)
C9 N3 S1 118.59(12)
C2 C3 C4 121.82(17)
C5 C4 C3 120.65(17)
C44 O5 C61 115.93(18)
C4 C5 C6 118.90(18)
C5 C6 C1 119.79(16)
C5 C6 C7 132.90(16)
C1 C6 C7 107.25(15)
C8 C7 C11 119.60(15)
C8 C7 C6 132.64(16)
C11 C7 C6 107.76(14)
C9 C8 C7 115.48(15)
C9 C8 C31 121.59(15)
C7 C8 C31 122.73(15)
N2 C9 C8 125.42(15)
N2 C9 N3 117.06(15)
C8 C9 N3 117.39(15)
N2 C10 C11 120.69(16)
C10 C11 C7 119.92(15)
C10 C11 N1 131.63(16)
C7 C11 N1 108.44(14)
O1 C13 O2 126.98(17)
O1 C13 N1 122.58(17)
O2 C13 N1 110.43(14)
O2 C21 C22 109.05(16)
O2 C21 C23 109.96(16)
C22 C21 C23 113.0(2)
O2 C21 C24 102.48(15)
C22 C21 C24 111.6(2)
C23 C21 C24 110.2(2)
C32 C31 C36 119.39(16)
C32 C31 C8 118.95(15)
C36 C31 C8 121.59(16)
C31 C32 C33 120.25(17)
C34 C33 C32 120.26(18)
C33 C34 C35 119.62(18)
C36 C35 C34 120.35(18)
C35 C36 C31 120.11(17)
C42 C41 C46 119.32(17)
C42 C41 N3 118.79(15)
C46 C41 N3 121.55(16)
C41 C42 C43 120.86(17)
C44 C43 C42 119.52(17)
O5 C44 C43 123.82(18)
O5 C44 C45 116.47(17)
C43 C44 C45 119.71(17)
C46 C45 C44 120.38(17)
C45 C46 C41 120.11(17)

loop_
_geom_bond_atom_site_label_1
_geom_bond_atom_site_label_2
_geom_bond_distance
S1 O3 1.4140(15)
S1 O4 1.4163(14)
S1 N3 1.6378(15)
S1 C51 1.745(2)
N1 C13 1.387(2)
N1 C11 1.407(2)
N1 C1 1.410(2)
C1 C2 1.386(2)
C1 C6 1.394(2)
O1 C13 1.192(2)
O2 C13 1.314(2)
O2 C21 1.478(2)
N2 C9 1.326(2)
N2 C10 1.330(2)
C2 C3 1.375(3)
N3 C41 1.433(2)
N3 C9 1.432(2)
C3 C4 1.388(3)
C4 C5 1.367(3)
O5 C44 1.362(2)
O5 C61 1.418(3)
C5 C6 1.388(2)
C6 C7 1.439(2)
C7 C8 1.389(2)
C7 C11 1.393(2)
C8 C9 1.385(2)
C8 C31 1.479(2)
C10 C11 1.383(2)
C21 C22 1.490(3)
C21 C23 1.495(3)
C21 C24 1.498(3)
C31 C32 1.379(3)
C31 C36 1.380(2)
C32 C33 1.373(3)
C33 C34 1.376(3)
C34 C35 1.373(3)
C35 C36 1.374(3)
C41 C42 1.374(3)
C41 C46 1.377(2)
C42 C43 1.376(3)
C43 C44 1.374(3)
C44 C45 1.381(3)
C45 C46 1.369(3)
